data_4123509
loop_
_publ_author_name
'Hinz, Alexander'
'Schulz, Axel'
'Villinger, Alexander'
'Wolter, Jan-Martin'

_publ_section_title
;
 Cyclo-Pnicta-triazanes: Biradicaloids - or Zwitterions?
;
_journal_name_full 'Journal of the American Chemical Society'
_journal_page_first 150316134803000
_journal_paper_doi 10.1021/jacs.5b00959
_journal_year 2015
_chemical_formula_moiety 'C54 H56 As Cl2 N3, C6 H6'
_chemical_formula_sum 'C54 H56 As Cl2 N3'
_chemical_formula_weight 892.83
_chemical_name_systematic
;
 ?
;
_space_group_crystal_system triclinic
_space_group_IT_number 2
_space_group_name_Hall '-P 1'
_space_group_name_H-M_alt 'P -1'
_symmetry_space_group_name_Hall '-P 1'
_symmetry_space_group_name_H-M 'P -1'
_atom_sites_solution_hydrogens geom
_audit_creation_method SHELXL-2013
_cell_angle_alpha 90.6360(10)
_cell_angle_beta 106.4530(10)
_cell_angle_gamma 107.9060(10)
_cell_formula_units_Z 2
_cell_length_a 11.4355(3)
_cell_length_b 11.4825(3)
_cell_length_c 19.6164(5)
_cell_measurement_reflns_used 9915
_cell_measurement_temperature 173(2)
_cell_measurement_theta_max 32.43
_cell_measurement_theta_min 2.72
_cell_volume 2337.02(11)
_computing_cell_refinement 'Bruker Apex V7.51A'
_computing_data_collection 'Bruker Apex V7.51A'
_computing_data_reduction 'Bruker SAINT'
_computing_molecular_graphics 'ORTEP-3v2.01 (Farrugia, 1997)'
_computing_publication_material SHELXL-2013
_computing_structure_refinement 'SHELXL-2013 (Sheldrick, 2013)'
_computing_structure_solution 'SHELXS-2013 (Sheldrick, 2013)'
_diffrn_ambient_temperature 173(2)
_diffrn_measured_fraction_theta_full 0.997
_diffrn_measured_fraction_theta_max 0.998
_diffrn_measurement_device_type 'Bruker-Nonius Apex X8-CCD-diffractometer'
_diffrn_measurement_method 'phi and omega scans'
_diffrn_radiation_monochromator graphite
_diffrn_radiation_source 'sealed tube'
_diffrn_radiation_type MoK\a
_diffrn_radiation_wavelength 0.71073
_diffrn_reflns_av_R_equivalents 0.0285
_diffrn_reflns_av_unetI/netI 0.0289
_diffrn_reflns_Laue_measured_fraction_full 0.997
_diffrn_reflns_Laue_measured_fraction_max 0.998
_diffrn_reflns_limit_h_max 17
_diffrn_reflns_limit_h_min -17
_diffrn_reflns_limit_k_max 17
_diffrn_reflns_limit_k_min -17
_diffrn_reflns_limit_l_max 29
_diffrn_reflns_limit_l_min -29
_diffrn_reflns_number 66986
_diffrn_reflns_point_group_measured_fraction_full 0.997
_diffrn_reflns_point_group_measured_fraction_max 0.998
_diffrn_reflns_theta_full 25.242
_diffrn_reflns_theta_max 32.000
_diffrn_reflns_theta_min 2.717
_exptl_absorpt_coefficient_mu 0.881
_exptl_absorpt_correction_T_max 0.7466
_exptl_absorpt_correction_T_min 0.6905
_exptl_absorpt_correction_type multi-scan
_exptl_absorpt_process_details '(SADABS; Sheldrick, 2004)'
_exptl_crystal_colour yellow
_exptl_crystal_density_diffrn 1.269
_exptl_crystal_description block
_exptl_crystal_F_000 936
_exptl_crystal_size_max 0.360
_exptl_crystal_size_mid 0.290
_exptl_crystal_size_min 0.190
_refine_diff_density_max 0.423
_refine_diff_density_min -0.284
_refine_diff_density_rms 0.054
_refine_ls_extinction_method none
_refine_ls_goodness_of_fit_ref 1.013
_refine_ls_hydrogen_treatment constr
_refine_ls_matrix_type full
_refine_ls_number_parameters 556
_refine_ls_number_reflns 16188
_refine_ls_number_restraints 1
_refine_ls_restrained_S_all 1.013
_refine_ls_R_factor_all 0.0481
_refine_ls_R_factor_gt 0.0338
_refine_ls_shift/su_max 0.001
_refine_ls_shift/su_mean 0.000
_refine_ls_structure_factor_coef Fsqd
_refine_ls_weighting_details 'w=1/[\s^2^(Fo^2^)+(0.0444P)^2^+0.6297P] where P=(Fo^2^+2Fc^2^)/3'
_refine_ls_weighting_scheme calc
_refine_ls_wR_factor_gt 0.0832
_refine_ls_wR_factor_ref 0.0897
_reflns_Friedel_coverage 0.000
_reflns_number_gt 13112
_reflns_number_total 16188
_reflns_threshold_expression 'I > 2\s(I)'
_cod_data_source_file ja5b00959_si_002.cif
_cod_data_source_block ah079c
_cod_database_code 4123509
_shelx_space_group_comment
;
The symmetry employed for this shelxl refinement is uniquely defined
by the following loop, which should always be used as a source of
symmetry information in preference to the above space-group names.
They are only intended as comments.
;
_shelx_estimated_absorpt_t_min 0.742
_shelx_estimated_absorpt_t_max 0.851
_shelxl_version_number 2013-4

loop_
_space_group_symop_operation_xyz
'x, y, z'
'-x, -y, -z'

loop_
_atom_site_label
_atom_site_type_symbol
_atom_site_fract_x
_atom_site_fract_y
_atom_site_fract_z
_atom_site_U_iso_or_equiv
_atom_site_adp_type
_atom_site_occupancy
_atom_site_site_symmetry_order
_atom_site_calc_flag
_atom_site_refinement_flags_posn
_atom_site_refinement_flags_adp
_atom_site_refinement_flags_occupancy
_atom_site_disorder_assembly
_atom_site_disorder_group
As1 As 0.08890(2) 0.43204(2) 0.15818(2) 0.02259(4) Uani 1 1 d . . . . .
Cl1 Cl 0.16461(4) 0.60122(4) 0.11253(2) 0.04017(9) Uani 1 1 d . . . . .
N1 N 0.23006(9) 0.45646(9) 0.24531(5) 0.01872(18) Uani 1 1 d . . . . .
N2 N 0.20113(9) 0.51619(9) 0.29454(5) 0.01825(17) Uani 1 1 d . . . . .
Cl2 Cl 0.15988(3) 0.31525(3) 0.09939(2) 0.03475(8) Uani 1 1 d . . . . .
N3 N 0.10934(9) 0.55331(9) 0.26041(5) 0.01916(18) Uani 1 1 d . . . . .
C1 C 0.04899(11) 0.61560(11) 0.29491(6) 0.0206(2) Uani 1 1 d . . . . .
C2 C -0.08418(11) 0.58802(11) 0.26035(7) 0.0227(2) Uani 1 1 d . . . . .
C3 C -0.15333(13) 0.65016(14) 0.28531(8) 0.0334(3) Uani 1 1 d . . . . .
H3 H -0.2430 0.6318 0.2622 0.040 Uiso 1 1 calc R U . . .
C4 C -0.09228(15) 0.73854(16) 0.34366(10) 0.0432(4) Uani 1 1 d . . . . .
H4 H -0.1399 0.7804 0.3609 0.052 Uiso 1 1 calc R U . . .
C5 C 0.03860(14) 0.76565(15) 0.37687(9) 0.0389(4) Uani 1 1 d . . . . .
H5 H 0.0797 0.8270 0.4166 0.047 Uiso 1 1 calc R U . . .
C6 C 0.11216(12) 0.70570(12) 0.35381(7) 0.0261(2) Uani 1 1 d . . . . .
C7 C -0.15031(10) 0.49086(11) 0.19852(6) 0.0210(2) Uani 1 1 d . . . . .
C8 C -0.17425(12) 0.52267(12) 0.12828(7) 0.0259(2) Uani 1 1 d . . . . .
C9 C -0.23207(13) 0.42914(14) 0.07196(7) 0.0310(3) Uani 1 1 d . . . . .
H9 H -0.2459 0.4503 0.0243 0.037 Uiso 1 1 calc R U . . .
C10 C -0.27001(13) 0.30619(14) 0.08315(8) 0.0322(3) Uani 1 1 d . . . . .
C11 C -0.24643(13) 0.27674(12) 0.15323(8) 0.0288(3) Uani 1 1 d . . . . .
H11 H -0.2722 0.1927 0.1617 0.035 Uiso 1 1 calc R U . . .
C12 C -0.18606(11) 0.36709(12) 0.21127(7) 0.0236(2) Uani 1 1 d . . . . .
C13 C -0.13788(16) 0.65534(14) 0.11364(9) 0.0387(3) Uani 1 1 d . . . . .
H13A H -0.1465 0.6599 0.0627 0.058 Uiso 1 1 calc R U . . .
H13B H -0.0485 0.6987 0.1419 0.058 Uiso 1 1 calc R U . . .
H13C H -0.1950 0.6939 0.1268 0.058 Uiso 1 1 calc R U . . .
C14 C -0.33634(18) 0.20593(18) 0.02132(10) 0.0501(4) Uani 1 1 d . . . . .
H14A H -0.3160 0.2371 -0.0217 0.075 Uiso 1 1 calc R U . . .
H14B H -0.4297 0.1805 0.0128 0.075 Uiso 1 1 calc R U . . .
H14C H -0.3062 0.1352 0.0327 0.075 Uiso 1 1 calc R U . . .
C15 C -0.15825(14) 0.33099(14) 0.28639(8) 0.0328(3) Uani 1 1 d . . . . .
H15A H -0.2040 0.2432 0.2854 0.049 Uiso 1 1 calc R U . . .
H15B H -0.1873 0.3793 0.3156 0.049 Uiso 1 1 calc R U . . .
H15C H -0.0654 0.3470 0.3070 0.049 Uiso 1 1 calc R U . . .
C16 C 0.25365(12) 0.74976(11) 0.39140(7) 0.0233(2) Uani 1 1 d . . . . .
C17 C 0.29994(12) 0.72142(11) 0.46120(7) 0.0247(2) Uani 1 1 d . . . . .
C18 C 0.42963(12) 0.77800(12) 0.49918(7) 0.0250(2) Uani 1 1 d . . . . .
H18 H 0.4618 0.7577 0.5461 0.030 Uiso 1 1 calc R U . . .
C19 C 0.51293(12) 0.86306(11) 0.47044(7) 0.0235(2) Uani 1 1 d . . . . .
C20 C 0.46469(12) 0.88946(12) 0.40132(7) 0.0246(2) Uani 1 1 d . . . . .
H20 H 0.5205 0.9481 0.3811 0.030 Uiso 1 1 calc R U . . .
C21 C 0.33692(13) 0.83255(11) 0.36068(7) 0.0245(2) Uani 1 1 d . . . . .
C22 C 0.21229(15) 0.63337(14) 0.49602(9) 0.0364(3) Uani 1 1 d . . . . .
H22A H 0.1554 0.5623 0.4615 0.055 Uiso 1 1 calc R U . . .
H22B H 0.1602 0.6751 0.5120 0.055 Uiso 1 1 calc R U . . .
H22C H 0.2643 0.6055 0.5372 0.055 Uiso 1 1 calc R U . . .
C23 C 0.65299(12) 0.92359(13) 0.51171(7) 0.0295(3) Uani 1 1 d . . . . .
H23A H 0.7061 0.8882 0.4922 0.044 Uiso 1 1 calc R U . . .
H23B H 0.6665 0.9097 0.5622 0.044 Uiso 1 1 calc R U . . .
H23C H 0.6774 1.0122 0.5076 0.044 Uiso 1 1 calc R U . . .
C24 C 0.28993(16) 0.86209(14) 0.28518(8) 0.0368(3) Uani 1 1 d . . . . .
H24A H 0.2666 0.7887 0.2518 0.055 Uiso 1 1 calc R U . . .
H24B H 0.3584 0.9284 0.2749 0.055 Uiso 1 1 calc R U . . .
H24C H 0.2143 0.8884 0.2797 0.055 Uiso 1 1 calc R U . . .
C25 C 0.32113(11) 0.39098(11) 0.26501(6) 0.0186(2) Uani 1 1 d . . . . .
C26 C 0.43676(11) 0.43433(11) 0.24703(6) 0.0203(2) Uani 1 1 d . . . . .
C27 C 0.51685(12) 0.36160(12) 0.25687(7) 0.0264(2) Uani 1 1 d . . . . .
H27 H 0.5940 0.3888 0.2438 0.032 Uiso 1 1 calc R U . . .
C28 C 0.48586(13) 0.25087(13) 0.28525(7) 0.0289(3) Uani 1 1 d . . . . .
H28 H 0.5403 0.2015 0.2906 0.035 Uiso 1 1 calc R U . . .
C29 C 0.37533(13) 0.21209(12) 0.30586(7) 0.0264(2) Uani 1 1 d . . . . .
H29 H 0.3561 0.1370 0.3268 0.032 Uiso 1 1 calc R U . . .
C30 C 0.29120(11) 0.28084(11) 0.29657(6) 0.0210(2) Uani 1 1 d . . . . .
C31 C 0.48288(11) 0.55967(11) 0.22467(7) 0.0225(2) Uani 1 1 d . . . . .
C32 C 0.49690(12) 0.57858(13) 0.15649(7) 0.0263(2) Uani 1 1 d . . . . .
C33 C 0.54292(13) 0.69864(15) 0.14039(8) 0.0345(3) Uani 1 1 d . . . . .
H33 H 0.5502 0.7117 0.0938 0.041 Uiso 1 1 calc R U . . .
C34 C 0.57848(14) 0.79974(14) 0.18981(9) 0.0365(3) Uani 1 1 d . . . . .
C35 C 0.57206(13) 0.77878(13) 0.25836(8) 0.0322(3) Uani 1 1 d . . . . .
H35 H 0.5996 0.8471 0.2935 0.039 Uiso 1 1 calc R U . . .
C36 C 0.52639(12) 0.66039(12) 0.27716(7) 0.0251(2) Uani 1 1 d . . . . .
C37 C 0.46902(14) 0.47380(15) 0.10093(8) 0.0353(3) Uani 1 1 d . . . . .
H37A H 0.4356 0.4972 0.0532 0.053 Uiso 1 1 calc R U . . .
H37B H 0.4048 0.4008 0.1092 0.053 Uiso 1 1 calc R U . . .
H37C H 0.5486 0.4554 0.1043 0.053 Uiso 1 1 calc R U . . .
C38 C 0.6246(2) 0.92893(16) 0.16996(12) 0.0546(5) Uani 1 1 d . . . . .
H38A H 0.6929 0.9361 0.1478 0.082 Uiso 1 1 calc R U . . .
H38B H 0.6583 0.9876 0.2131 0.082 Uiso 1 1 calc R U . . .
H38C H 0.5525 0.9470 0.1361 0.082 Uiso 1 1 calc R U . . .
C39 C 0.53279(14) 0.64148(13) 0.35388(7) 0.0315(3) Uani 1 1 d . . . . .
H39A H 0.4468 0.6248 0.3594 0.047 Uiso 1 1 calc R U . . .
H39B H 0.5924 0.7158 0.3850 0.047 Uiso 1 1 calc R U . . .
H39C H 0.5633 0.5715 0.3671 0.047 Uiso 1 1 calc R U . . .
C40 C 0.17793(12) 0.23423(11) 0.32419(6) 0.0227(2) Uani 1 1 d . . . . .
C41 C 0.18776(13) 0.28053(12) 0.39314(7) 0.0257(2) Uani 1 1 d . . . . .
C42 C 0.08810(15) 0.22735(14) 0.42208(7) 0.0316(3) Uani 1 1 d . . . . .
H42 H 0.0935 0.2598 0.4680 0.038 Uiso 1 1 calc R U . . .
C43 C -0.01875(15) 0.12841(14) 0.38589(8) 0.0347(3) Uani 1 1 d . . . . .
C44 C -0.02541(14) 0.08314(13) 0.31882(8) 0.0324(3) Uani 1 1 d . . . . .
H44 H -0.0977 0.0149 0.2937 0.039 Uiso 1 1 calc R U . . .
C45 C 0.07050(13) 0.13434(12) 0.28689(7) 0.0267(2) Uani 1 1 d . . . . .
C46 C 0.30613(14) 0.38136(13) 0.43721(7) 0.0319(3) Uani 1 1 d . . . . .
H46A H 0.3831 0.3592 0.4389 0.048 Uiso 1 1 calc R U . . .
H46B H 0.3012 0.3919 0.4858 0.048 Uiso 1 1 calc R U . . .
H46C H 0.3111 0.4585 0.4155 0.048 Uiso 1 1 calc R U . . .
C47 C -0.12456(19) 0.07132(18) 0.41845(11) 0.0513(4) Uani 1 1 d . . . . .
H47A H -0.1740 0.1274 0.4188 0.077 Uiso 1 1 calc R U . . .
H47B H -0.0869 0.0560 0.4676 0.077 Uiso 1 1 calc R U . . .
H47C H -0.1818 -0.0067 0.3902 0.077 Uiso 1 1 calc R U . . .
C48 C 0.05553(16) 0.07868(15) 0.21373(8) 0.0378(3) Uani 1 1 d . . . . .
H48A H 0.0005 0.1126 0.1773 0.057 Uiso 1 1 calc R U . . .
H48B H 0.0159 -0.0108 0.2100 0.057 Uiso 1 1 calc R U . . .
H48C H 0.1404 0.0981 0.2063 0.057 Uiso 1 1 calc R U . . .
C49A C -0.2886(7) -0.1241(5) -0.0176(4) 0.0496(9) Uani 0.349(3) 1 d G . P A 1
H49A H -0.3148 -0.1886 0.0102 0.059 Uiso 0.349(3) 1 calc R U P A 1
C50A C -0.1676(6) -0.0355(5) 0.0078(2) 0.0457(9) Uani 0.349(3) 1 d G . P A 1
H50A H -0.1110 -0.0395 0.0531 0.055 Uiso 0.349(3) 1 calc R U P A 1
C51A C -0.1293(3) 0.0590(4) -0.0329(2) 0.0425(9) Uani 0.349(3) 1 d G . P A 1
H51A H -0.0465 0.1195 -0.0155 0.051 Uiso 0.349(3) 1 calc R U P A 1
C52A C -0.2121(5) 0.0649(4) -0.0991(2) 0.0395(7) Uani 0.349(3) 1 d G . P A 1
H52A H -0.1859 0.1294 -0.1269 0.047 Uiso 0.349(3) 1 calc R U P A 1
C53A C -0.3332(4) -0.0237(6) -0.1246(3) 0.0434(8) Uani 0.349(3) 1 d G . P A 1
H53A H -0.3898 -0.0197 -0.1698 0.052 Uiso 0.349(3) 1 calc R U P A 1
C54A C -0.3714(4) -0.1182(5) -0.0838(4) 0.0467(9) Uani 0.349(3) 1 d G . P A 1
H54A H -0.4542 -0.1787 -0.1012 0.056 Uiso 0.349(3) 1 calc R U P A 1
C49B C -0.3077(3) -0.1474(3) -0.0204(2) 0.0395(7) Uani 0.487(3) 1 d G . P B 2
H49B H -0.3505 -0.2188 -0.0020 0.047 Uiso 0.487(3) 1 calc R U P B 2
C50B C -0.1902(3) -0.0668(3) 0.02163(18) 0.0434(8) Uani 0.487(3) 1 d G . P B 2
H50B H -0.1528 -0.0831 0.0688 0.052 Uiso 0.487(3) 1 calc R U P B 2
C51B C -0.1274(2) 0.0376(3) -0.0053(2) 0.0467(9) Uani 0.487(3) 1 d G . P B 2
H51B H -0.0472 0.0927 0.0234 0.056 Uiso 0.487(3) 1 calc R U P B 2
C52B C -0.1821(4) 0.0615(3) -0.0743(3) 0.0496(9) Uani 0.487(3) 1 d G . P B 2
H52B H -0.1393 0.1329 -0.0927 0.059 Uiso 0.487(3) 1 calc R U P B 2
C53B C -0.2996(4) -0.0191(5) -0.11636(18) 0.0457(9) Uani 0.487(3) 1 d G . P B 2
H53B H -0.3370 -0.0028 -0.1635 0.055 Uiso 0.487(3) 1 calc R U P B 2
C54B C -0.3624(3) -0.1236(4) -0.0894(2) 0.0425(9) Uani 0.487(3) 1 d G . P B 2
H54B H -0.4426 -0.1786 -0.1182 0.051 Uiso 0.487(3) 1 calc R U P B 2
C49C C -0.2194(12) -0.0791(11) 0.0219(5) 0.0457(9) Uani 0.164(3) 1 d G . P C 3
H49C H -0.2081 -0.1171 0.0650 0.055 Uiso 0.164(3) 1 calc R U P C 3
C50C C -0.1309(8) 0.0331(11) 0.0181(4) 0.0425(9) Uani 0.164(3) 1 d G . P C 3
H50C H -0.0591 0.0718 0.0587 0.051 Uiso 0.164(3) 1 calc R U P C 3
C51C C -0.1475(8) 0.0885(7) -0.0449(5) 0.0395(7) Uani 0.164(3) 1 d G . P C 3
H51C H -0.0870 0.1652 -0.0475 0.047 Uiso 0.164(3) 1 calc R U P C 3
C52C C -0.2526(9) 0.0318(9) -0.1043(4) 0.0434(8) Uani 0.164(3) 1 d G . P C 3
H52C H -0.2639 0.0698 -0.1474 0.052 Uiso 0.164(3) 1 calc R U P C 3
C53C C -0.3411(8) -0.0804(10) -0.1005(5) 0.0467(9) Uani 0.164(3) 1 d G . P C 3
H53C H -0.4129 -0.1191 -0.1411 0.056 Uiso 0.164(3) 1 calc R U P C 3
C54C C -0.3245(11) -0.1359(8) -0.0374(7) 0.0496(9) Uani 0.164(3) 1 d G . P C 3
H54C H -0.3850 -0.2125 -0.0349 0.059 Uiso 0.164(3) 1 calc R U P C 3

loop_
_atom_site_aniso_label
_atom_site_aniso_U_11
_atom_site_aniso_U_22
_atom_site_aniso_U_33
_atom_site_aniso_U_23
_atom_site_aniso_U_13
_atom_site_aniso_U_12
As1 0.01776(6) 0.02974(7) 0.01972(6) -0.00036(4) 0.00326(4) 0.00921(5)
Cl1 0.0508(2) 0.0435(2) 0.03568(18) 0.01810(15) 0.01899(16) 0.02250(18)
N1 0.0177(4) 0.0223(5) 0.0184(4) 0.0003(3) 0.0051(3) 0.0100(4)
N2 0.0171(4) 0.0184(4) 0.0208(4) 0.0009(3) 0.0060(3) 0.0078(4)
Cl2 0.03387(16) 0.04404(19) 0.02785(15) -0.00921(13) 0.00855(13) 0.01586(15)
N3 0.0161(4) 0.0208(4) 0.0214(4) -0.0002(3) 0.0047(3) 0.0081(4)
C1 0.0176(5) 0.0215(5) 0.0243(5) -0.0001(4) 0.0056(4) 0.0095(4)
C2 0.0176(5) 0.0229(5) 0.0284(6) -0.0007(4) 0.0050(4) 0.0092(4)
C3 0.0201(5) 0.0369(7) 0.0445(8) -0.0069(6) 0.0062(5) 0.0146(5)
C4 0.0295(7) 0.0479(9) 0.0553(10) -0.0181(7) 0.0084(7) 0.0214(7)
C5 0.0283(6) 0.0418(8) 0.0445(8) -0.0197(7) 0.0042(6) 0.0153(6)
C6 0.0215(5) 0.0265(6) 0.0302(6) -0.0046(5) 0.0051(5) 0.0103(5)
C7 0.0146(4) 0.0240(5) 0.0253(5) 0.0012(4) 0.0047(4) 0.0090(4)
C8 0.0208(5) 0.0313(6) 0.0293(6) 0.0061(5) 0.0071(5) 0.0138(5)
C9 0.0276(6) 0.0432(8) 0.0250(6) 0.0033(5) 0.0047(5) 0.0186(6)
C10 0.0234(6) 0.0369(7) 0.0335(7) -0.0089(6) 0.0032(5) 0.0111(5)
C11 0.0238(6) 0.0233(6) 0.0382(7) -0.0005(5) 0.0092(5) 0.0065(5)
C12 0.0177(5) 0.0261(6) 0.0290(6) 0.0039(5) 0.0076(4) 0.0093(4)
C13 0.0435(8) 0.0351(8) 0.0452(8) 0.0160(6) 0.0163(7) 0.0204(7)
C14 0.0457(9) 0.0546(10) 0.0423(9) -0.0192(8) 0.0033(7) 0.0153(8)
C15 0.0324(7) 0.0352(7) 0.0339(7) 0.0121(6) 0.0105(6) 0.0144(6)
C16 0.0215(5) 0.0218(5) 0.0251(5) -0.0050(4) 0.0036(4) 0.0085(4)
C17 0.0249(5) 0.0226(6) 0.0268(6) -0.0011(4) 0.0085(5) 0.0072(5)
C18 0.0259(6) 0.0275(6) 0.0218(5) 0.0009(4) 0.0051(4) 0.0108(5)
C19 0.0210(5) 0.0241(6) 0.0251(5) -0.0034(4) 0.0052(4) 0.0085(5)
C20 0.0255(5) 0.0225(6) 0.0257(6) 0.0003(4) 0.0085(5) 0.0068(5)
C21 0.0277(6) 0.0226(6) 0.0230(5) -0.0006(4) 0.0045(5) 0.0106(5)
C22 0.0343(7) 0.0350(7) 0.0409(8) 0.0064(6) 0.0172(6) 0.0070(6)
C23 0.0221(5) 0.0322(7) 0.0303(6) -0.0022(5) 0.0044(5) 0.0066(5)
C24 0.0421(8) 0.0343(7) 0.0275(6) 0.0054(5) 0.0016(6) 0.0114(6)
C25 0.0181(5) 0.0218(5) 0.0180(5) -0.0002(4) 0.0049(4) 0.0098(4)
C26 0.0180(5) 0.0242(5) 0.0204(5) -0.0005(4) 0.0051(4) 0.0099(4)
C27 0.0212(5) 0.0328(6) 0.0302(6) 0.0023(5) 0.0089(5) 0.0146(5)
C28 0.0287(6) 0.0317(7) 0.0330(6) 0.0031(5) 0.0088(5) 0.0197(5)
C29 0.0300(6) 0.0254(6) 0.0281(6) 0.0047(5) 0.0084(5) 0.0153(5)
C30 0.0215(5) 0.0233(5) 0.0194(5) 0.0007(4) 0.0056(4) 0.0096(4)
C31 0.0160(5) 0.0263(6) 0.0272(6) 0.0033(4) 0.0069(4) 0.0093(4)
C32 0.0181(5) 0.0349(7) 0.0273(6) 0.0052(5) 0.0085(4) 0.0090(5)
C33 0.0257(6) 0.0439(8) 0.0356(7) 0.0141(6) 0.0129(6) 0.0101(6)
C34 0.0253(6) 0.0315(7) 0.0540(9) 0.0149(6) 0.0145(6) 0.0083(6)
C35 0.0264(6) 0.0257(6) 0.0454(8) 0.0025(6) 0.0115(6) 0.0089(5)
C36 0.0197(5) 0.0256(6) 0.0322(6) 0.0017(5) 0.0087(5) 0.0094(5)
C37 0.0318(7) 0.0471(8) 0.0275(6) 0.0004(6) 0.0132(5) 0.0098(6)
C38 0.0501(10) 0.0384(9) 0.0734(13) 0.0224(9) 0.0225(10) 0.0075(8)
C39 0.0339(7) 0.0294(7) 0.0304(6) -0.0033(5) 0.0084(5) 0.0104(6)
C40 0.0261(5) 0.0233(5) 0.0234(5) 0.0065(4) 0.0101(4) 0.0119(5)
C41 0.0318(6) 0.0276(6) 0.0232(5) 0.0056(4) 0.0093(5) 0.0163(5)
C42 0.0414(7) 0.0375(7) 0.0263(6) 0.0093(5) 0.0177(6) 0.0204(6)
C43 0.0387(7) 0.0368(7) 0.0389(7) 0.0140(6) 0.0228(6) 0.0159(6)
C44 0.0314(6) 0.0290(7) 0.0376(7) 0.0070(5) 0.0148(6) 0.0065(6)
C45 0.0294(6) 0.0266(6) 0.0262(6) 0.0048(5) 0.0105(5) 0.0100(5)
C46 0.0374(7) 0.0355(7) 0.0234(6) 0.0003(5) 0.0061(5) 0.0157(6)
C47 0.0527(10) 0.0541(11) 0.0562(11) 0.0124(8) 0.0369(9) 0.0112(9)
C48 0.0375(7) 0.0376(8) 0.0314(7) -0.0052(6) 0.0116(6) 0.0019(6)
C49A 0.065(3) 0.0421(16) 0.053(2) 0.0153(17) 0.032(2) 0.0204(17)
C50A 0.055(2) 0.059(2) 0.0345(16) 0.0168(16) 0.0213(14) 0.027(2)
C51A 0.050(2) 0.051(2) 0.0321(14) 0.0079(13) 0.0180(14) 0.0186(17)
C52A 0.0480(18) 0.0415(16) 0.0280(12) 0.0044(11) 0.0082(12) 0.0159(14)
C53A 0.0432(19) 0.0418(17) 0.0452(17) 0.0068(14) 0.0156(14) 0.0118(15)
C54A 0.049(2) 0.0402(19) 0.053(2) -0.0025(16) 0.0268(17) 0.0072(16)
C49B 0.0480(18) 0.0415(16) 0.0280(12) 0.0044(11) 0.0082(12) 0.0159(14)
C50B 0.0432(19) 0.0418(17) 0.0452(17) 0.0068(14) 0.0156(14) 0.0118(15)
C51B 0.049(2) 0.0402(19) 0.053(2) -0.0025(16) 0.0268(17) 0.0072(16)
C52B 0.065(3) 0.0421(16) 0.053(2) 0.0153(17) 0.032(2) 0.0204(17)
C53B 0.055(2) 0.059(2) 0.0345(16) 0.0168(16) 0.0213(14) 0.027(2)
C54B 0.050(2) 0.051(2) 0.0321(14) 0.0079(13) 0.0180(14) 0.0186(17)
C49C 0.055(2) 0.059(2) 0.0345(16) 0.0168(16) 0.0213(14) 0.027(2)
C50C 0.050(2) 0.051(2) 0.0321(14) 0.0079(13) 0.0180(14) 0.0186(17)
C51C 0.0480(18) 0.0415(16) 0.0280(12) 0.0044(11) 0.0082(12) 0.0159(14)
C52C 0.0432(19) 0.0418(17) 0.0452(17) 0.0068(14) 0.0156(14) 0.0118(15)
C53C 0.049(2) 0.0402(19) 0.053(2) -0.0025(16) 0.0268(17) 0.0072(16)
C54C 0.065(3) 0.0421(16) 0.053(2) 0.0153(17) 0.032(2) 0.0204(17)

loop_
_atom_type_symbol
_atom_type_description
_atom_type_scat_dispersion_real
_atom_type_scat_dispersion_imag
_atom_type_scat_source
C C 0.0033 0.0016 'International Tables Vol C Tables 4.2.6.8 and 6.1.1.4'
H H 0.0000 0.0000 'International Tables Vol C Tables 4.2.6.8 and 6.1.1.4'
N N 0.0061 0.0033 'International Tables Vol C Tables 4.2.6.8 and 6.1.1.4'
Cl Cl 0.1484 0.1585 'International Tables Vol C Tables 4.2.6.8 and 6.1.1.4'
As As 0.0499 2.0058 'International Tables Vol C Tables 4.2.6.8 and 6.1.1.4'

loop_
_geom_angle_atom_site_label_1
_geom_angle_atom_site_label_2
_geom_angle_atom_site_label_3
_geom_angle
N1 As1 Cl1 99.12(3)
N1 As1 Cl2 93.70(3)
Cl1 As1 Cl2 95.867(16)
N1 As1 N3 57.76(4)
Cl1 As1 N3 88.44(3)
Cl2 As1 N3 151.44(3)
N2 N1 C25 122.04(9)
N2 N1 As1 105.54(7)
C25 N1 As1 128.91(7)
N3 N2 N1 106.35(9)
N2 N3 C1 122.63(10)
N2 N3 As1 88.74(6)
C1 N3 As1 146.25(7)
C6 C1 C2 120.57(10)
C6 C1 N3 125.55(10)
C2 C1 N3 113.62(10)
C3 C2 C1 119.61(11)
C3 C2 C7 120.41(11)
C1 C2 C7 119.96(10)
C4 C3 C2 120.33(12)
C4 C3 H3 119.8
C2 C3 H3 119.8
C3 C4 C5 119.64(13)
C3 C4 H4 120.2
C5 C4 H4 120.2
C4 C5 C6 122.15(13)
C4 C5 H5 118.9
C6 C5 H5 118.9
C5 C6 C1 117.69(11)
C5 C6 C16 116.50(11)
C1 C6 C16 125.67(11)
C12 C7 C8 120.25(11)
C12 C7 C2 119.23(11)
C8 C7 C2 120.51(11)
C9 C8 C7 118.79(12)
C9 C8 C13 120.28(13)
C7 C8 C13 120.93(12)
C10 C9 C8 122.05(13)
C10 C9 H9 119.0
C8 C9 H9 119.0
C9 C10 C11 118.19(12)
C9 C10 C14 121.35(15)
C11 C10 C14 120.46(15)
C10 C11 C12 121.77(13)
C10 C11 H11 119.1
C12 C11 H11 119.1
C11 C12 C7 118.92(12)
C11 C12 C15 120.06(12)
C7 C12 C15 121.01(12)
C8 C13 H13A 109.5
C8 C13 H13B 109.5
H13A C13 H13B 109.5
C8 C13 H13C 109.5
H13A C13 H13C 109.5
H13B C13 H13C 109.5
C10 C14 H14A 109.5
C10 C14 H14B 109.5
H14A C14 H14B 109.5
C10 C14 H14C 109.5
H14A C14 H14C 109.5
H14B C14 H14C 109.5
C12 C15 H15A 109.5
C12 C15 H15B 109.5
H15A C15 H15B 109.5
C12 C15 H15C 109.5
H15A C15 H15C 109.5
H15B C15 H15C 109.5
C21 C16 C17 120.17(11)
C21 C16 C6 119.54(11)
C17 C16 C6 119.71(12)
C18 C17 C16 118.79(12)
C18 C17 C22 119.79(12)
C16 C17 C22 121.42(12)
C19 C18 C17 121.93(12)
C19 C18 H18 119.0
C17 C18 H18 119.0
C18 C19 C20 118.11(11)
C18 C19 C23 121.63(12)
C20 C19 C23 120.23(12)
C19 C20 C21 121.93(12)
C19 C20 H20 119.0
C21 C20 H20 119.0
C20 C21 C16 119.02(11)
C20 C21 C24 119.92(12)
C16 C21 C24 121.06(12)
C17 C22 H22A 109.5
C17 C22 H22B 109.5
H22A C22 H22B 109.5
C17 C22 H22C 109.5
H22A C22 H22C 109.5
H22B C22 H22C 109.5
C19 C23 H23A 109.5
C19 C23 H23B 109.5
H23A C23 H23B 109.5
C19 C23 H23C 109.5
H23A C23 H23C 109.5
H23B C23 H23C 109.5
C21 C24 H24A 109.5
C21 C24 H24B 109.5
H24A C24 H24B 109.5
C21 C24 H24C 109.5
H24A C24 H24C 109.5
H24B C24 H24C 109.5
C30 C25 C26 120.65(10)
C30 C25 N1 120.58(10)
C26 C25 N1 118.59(10)
C27 C26 C25 118.62(11)
C27 C26 C31 118.61(11)
C25 C26 C31 122.50(10)
C28 C27 C26 121.11(12)
C28 C27 H27 119.4
C26 C27 H27 119.4
C27 C28 C29 119.74(11)
C27 C28 H28 120.1
C29 C28 H28 120.1
C28 C29 C30 121.44(12)
C28 C29 H29 119.3
C30 C29 H29 119.3
C29 C30 C25 118.29(11)
C29 C30 C40 117.23(11)
C25 C30 C40 124.42(10)
C32 C31 C36 119.81(12)
C32 C31 C26 122.38(11)
C36 C31 C26 117.44(11)
C33 C32 C31 118.73(13)
C33 C32 C37 118.65(12)
C31 C32 C37 122.58(12)
C34 C33 C32 122.33(14)
C34 C33 H33 118.8
C32 C33 H33 118.8
C33 C34 C35 118.01(13)
C33 C34 C38 120.96(16)
C35 C34 C38 121.02(16)
C34 C35 C36 121.87(14)
C34 C35 H35 119.1
C36 C35 H35 119.1
C35 C36 C31 118.94(13)
C35 C36 C39 119.89(12)
C31 C36 C39 121.03(12)
C32 C37 H37A 109.5
C32 C37 H37B 109.5
H37A C37 H37B 109.5
C32 C37 H37C 109.5
H37A C37 H37C 109.5
H37B C37 H37C 109.5
C34 C38 H38A 109.5
C34 C38 H38B 109.5
H38A C38 H38B 109.5
C34 C38 H38C 109.5
H38A C38 H38C 109.5
H38B C38 H38C 109.5
C36 C39 H39A 109.5
C36 C39 H39B 109.5
H39A C39 H39B 109.5
C36 C39 H39C 109.5
H39A C39 H39C 109.5
H39B C39 H39C 109.5
C45 C40 C41 119.80(12)
C45 C40 C30 120.76(11)
C41 C40 C30 118.85(11)
C42 C41 C40 118.83(13)
C42 C41 C46 119.67(12)
C40 C41 C46 121.42(12)
C43 C42 C41 122.05(13)
C43 C42 H42 119.0
C41 C42 H42 119.0
C44 C43 C42 118.14(13)
C44 C43 C47 120.64(15)
C42 C43 C47 121.22(14)
C43 C44 C45 122.12(14)
C43 C44 H44 118.9
C45 C44 H44 118.9
C44 C45 C40 119.03(12)
C44 C45 C48 118.51(13)
C40 C45 C48 122.45(12)
C41 C46 H46A 109.5
C41 C46 H46B 109.5
H46A C46 H46B 109.5
C41 C46 H46C 109.5
H46A C46 H46C 109.5
H46B C46 H46C 109.5
C43 C47 H47A 109.5
C43 C47 H47B 109.5
H47A C47 H47B 109.5
C43 C47 H47C 109.5
H47A C47 H47C 109.5
H47B C47 H47C 109.5
C45 C48 H48A 109.5
C45 C48 H48B 109.5
H48A C48 H48B 109.5
C45 C48 H48C 109.5
H48A C48 H48C 109.5
H48B C48 H48C 109.5
C50A C49A C54A 120.0
C50A C49A H49A 120.0
C54A C49A H49A 120.0
C49A C50A C51A 120.0
C49A C50A H50A 120.0
C51A C50A H50A 120.0
C52A C51A C50A 120.0
C52A C51A H51A 120.0
C50A C51A H51A 120.0
C51A C52A C53A 120.0
C51A C52A H52A 120.0
C53A C52A H52A 120.0
C52A C53A C54A 120.0
C52A C53A H53A 120.0
C54A C53A H53A 120.0
C53A C54A C49A 120.0
C53A C54A H54A 120.0
C49A C54A H54A 120.0
C50B C49B C54B 120.0
C50B C49B H49B 120.0
C54B C49B H49B 120.0
C51B C50B C49B 120.0
C51B C50B H50B 120.0
C49B C50B H50B 120.0
C50B C51B C52B 120.0
C50B C51B H51B 120.0
C52B C51B H51B 120.0
C53B C52B C51B 120.0
C53B C52B H52B 120.0
C51B C52B H52B 120.0
C54B C53B C52B 120.0
C54B C53B H53B 120.0
C52B C53B H53B 120.0
C53B C54B C49B 120.0
C53B C54B H54B 120.0
C49B C54B H54B 120.0
C50C C49C C54C 120.0
C50C C49C H49C 120.0
C54C C49C H49C 120.0
C49C C50C C51C 120.0
C49C C50C H50C 120.0
C51C C50C H50C 120.0
C52C C51C C50C 120.0
C52C C51C H51C 120.0
C50C C51C H51C 120.0
C51C C52C C53C 120.0
C51C C52C H52C 120.0
C53C C52C H52C 120.0
C54C C53C C52C 120.0
C54C C53C H53C 120.0
C52C C53C H53C 120.0
C53C C54C C49C 120.0
C53C C54C H54C 120.0
C49C C54C H54C 120.0

loop_
_geom_bond_atom_site_label_1
_geom_bond_atom_site_label_2
_geom_bond_distance
As1 N1 1.9374(9)
As1 Cl1 2.1838(4)
As1 Cl2 2.2255(3)
As1 N3 2.3425(10)
N1 N2 1.3484(13)
N1 C25 1.4350(14)
N2 N3 1.2709(13)
N3 C1 1.4153(14)
C1 C6 1.4031(17)
C1 C2 1.4117(16)
C2 C3 1.3903(17)
C2 C7 1.4896(17)
C3 C4 1.383(2)
C3 H3 0.9500
C4 C5 1.385(2)
C4 H4 0.9500
C5 C6 1.3967(18)
C5 H5 0.9500
C6 C16 1.4933(17)
C7 C12 1.3992(17)
C7 C8 1.4022(17)
C8 C9 1.3909(19)
C8 C13 1.505(2)
C9 C10 1.383(2)
C9 H9 0.9500
C10 C11 1.391(2)
C10 C14 1.511(2)
C11 C12 1.3919(18)
C11 H11 0.9500
C12 C15 1.5078(18)
C13 H13A 0.9800
C13 H13B 0.9800
C13 H13C 0.9800
C14 H14A 0.9800
C14 H14B 0.9800
C14 H14C 0.9800
C15 H15A 0.9800
C15 H15B 0.9800
C15 H15C 0.9800
C16 C21 1.3981(19)
C16 C17 1.4022(18)
C17 C18 1.3956(17)
C17 C22 1.5077(19)
C18 C19 1.3868(18)
C18 H18 0.9500
C19 C20 1.3868(18)
C19 C23 1.5074(17)
C20 C21 1.3925(18)
C20 H20 0.9500
C21 C24 1.5066(18)
C22 H22A 0.9800
C22 H22B 0.9800
C22 H22C 0.9800
C23 H23A 0.9800
C23 H23B 0.9800
C23 H23C 0.9800
C24 H24A 0.9800
C24 H24B 0.9800
C24 H24C 0.9800
C25 C30 1.4040(17)
C25 C26 1.4086(16)
C26 C27 1.3954(16)
C26 C31 1.4900(17)
C27 C28 1.379(2)
C27 H27 0.9500
C28 C29 1.3809(19)
C28 H28 0.9500
C29 C30 1.3975(17)
C29 H29 0.9500
C30 C40 1.4951(17)
C31 C32 1.4030(17)
C31 C36 1.4052(18)
C32 C33 1.391(2)
C32 C37 1.508(2)
C33 C34 1.384(2)
C33 H33 0.9500
C34 C35 1.387(2)
C34 C38 1.509(2)
C35 C36 1.3931(19)
C35 H35 0.9500
C36 C39 1.5074(19)
C37 H37A 0.9800
C37 H37B 0.9800
C37 H37C 0.9800
C38 H38A 0.9800
C38 H38B 0.9800
C38 H38C 0.9800
C39 H39A 0.9800
C39 H39B 0.9800
C39 H39C 0.9800
C40 C45 1.4022(18)
C40 C41 1.4091(17)
C41 C42 1.3930(19)
C41 C46 1.5070(19)
C42 C43 1.387(2)
C42 H42 0.9500
C43 C44 1.382(2)
C43 C47 1.504(2)
C44 C45 1.3935(19)
C44 H44 0.9500
C45 C48 1.5068(19)
C46 H46A 0.9800
C46 H46B 0.9800
C46 H46C 0.9800
C47 H47A 0.9800
C47 H47B 0.9800
C47 H47C 0.9800
C48 H48A 0.9800
C48 H48B 0.9800
C48 H48C 0.9800
C49A C50A 1.3900
C49A C54A 1.3900
C49A H49A 0.9500
C50A C51A 1.3900
C50A H50A 0.9500
C51A C52A 1.3900
C51A H51A 0.9500
C52A C53A 1.3900
C52A H52A 0.9500
C53A C54A 1.3900
C53A H53A 0.9500
C54A H54A 0.9500
C49B C50B 1.3900
C49B C54B 1.3900
C49B H49B 0.9500
C50B C51B 1.3900
C50B H50B 0.9500
C51B C52B 1.3900
C51B H51B 0.9500
C52B C53B 1.3900
C52B H52B 0.9500
C53B C54B 1.3900
C53B H53B 0.9500
C54B H54B 0.9500
C49C C50C 1.3900
C49C C54C 1.3900
C49C H49C 0.9500
C50C C51C 1.3900
C50C H50C 0.9500
C51C C52C 1.3900
C51C H51C 0.9500
C52C C53C 1.3900
C52C H52C 0.9500
C53C C54C 1.3900
C53C H53C 0.9500
C54C H54C 0.9500

loop_
_geom_torsion_atom_site_label_1
_geom_torsion_atom_site_label_2
_geom_torsion_atom_site_label_3
_geom_torsion_atom_site_label_4
_geom_torsion
C25 N1 N2 N3 -173.61(10)
As1 N1 N2 N3 -13.04(10)
N1 N2 N3 C1 177.10(10)
N1 N2 N3 As1 10.36(8)
N2 N3 C1 C6 40.58(18)
As1 N3 C1 C6 -163.79(11)
N2 N3 C1 C2 -145.26(11)
As1 N3 C1 C2 10.4(2)
C6 C1 C2 C3 -0.5(2)
N3 C1 C2 C3 -174.94(12)
C6 C1 C2 C7 -179.12(12)
N3 C1 C2 C7 6.40(17)
C1 C2 C3 C4 0.0(2)
C7 C2 C3 C4 178.65(15)
C2 C3 C4 C5 0.5(3)
C3 C4 C5 C6 -0.6(3)
C4 C5 C6 C1 0.1(3)
C4 C5 C6 C16 176.08(16)
C2 C1 C6 C5 0.4(2)
N3 C1 C6 C5 174.19(13)
C2 C1 C6 C16 -175.16(13)
N3 C1 C6 C16 -1.4(2)
C3 C2 C7 C12 -98.83(15)
C1 C2 C7 C12 79.81(15)
C3 C2 C7 C8 82.45(16)
C1 C2 C7 C8 -98.91(14)
C12 C7 C8 C9 -0.98(17)
C2 C7 C8 C9 177.73(11)
C12 C7 C8 C13 179.25(12)
C2 C7 C8 C13 -2.04(18)
C7 C8 C9 C10 1.96(19)
C13 C8 C9 C10 -178.27(13)
C8 C9 C10 C11 -1.4(2)
C8 C9 C10 C14 178.12(14)
C9 C10 C11 C12 -0.2(2)
C14 C10 C11 C12 -179.70(13)
C10 C11 C12 C7 1.12(19)
C10 C11 C12 C15 -177.92(12)
C8 C7 C12 C11 -0.51(17)
C2 C7 C12 C11 -179.23(11)
C8 C7 C12 C15 178.52(11)
C2 C7 C12 C15 -0.21(17)
C5 C6 C16 C21 -97.98(16)
C1 C6 C16 C21 77.66(17)
C5 C6 C16 C17 73.33(17)
C1 C6 C16 C17 -111.04(15)
C21 C16 C17 C18 0.51(18)
C6 C16 C17 C18 -170.75(11)
C21 C16 C17 C22 179.46(12)
C6 C16 C17 C22 8.21(18)
C16 C17 C18 C19 1.40(19)
C22 C17 C18 C19 -177.58(12)
C17 C18 C19 C20 -1.38(18)
C17 C18 C19 C23 -179.86(12)
C18 C19 C20 C21 -0.55(18)
C23 C19 C20 C21 177.95(12)
C19 C20 C21 C16 2.40(19)
C19 C20 C21 C24 -178.52(12)
C17 C16 C21 C20 -2.35(18)
C6 C16 C21 C20 168.92(11)
C17 C16 C21 C24 178.58(12)
C6 C16 C21 C24 -10.15(18)
N2 N1 C25 C30 70.60(14)
As1 N1 C25 C30 -85.08(13)
N2 N1 C25 C26 -114.23(12)
As1 N1 C25 C26 90.09(12)
C30 C25 C26 C27 4.16(17)
N1 C25 C26 C27 -171.00(10)
C30 C25 C26 C31 -169.77(11)
N1 C25 C26 C31 15.07(16)
C25 C26 C27 C28 -1.61(18)
C31 C26 C27 C28 172.57(12)
C26 C27 C28 C29 -1.5(2)
C27 C28 C29 C30 2.0(2)
C28 C29 C30 C25 0.48(19)
C28 C29 C30 C40 -176.84(12)
C26 C25 C30 C29 -3.60(17)
N1 C25 C30 C29 171.47(10)
C26 C25 C30 C40 173.50(11)
N1 C25 C30 C40 -11.43(17)
C27 C26 C31 C32 69.23(16)
C25 C26 C31 C32 -116.84(13)
C27 C26 C31 C36 -103.78(13)
C25 C26 C31 C36 70.15(15)
C36 C31 C32 C33 -5.93(18)
C26 C31 C32 C33 -178.78(11)
C36 C31 C32 C37 171.59(12)
C26 C31 C32 C37 -1.25(18)
C31 C32 C33 C34 1.7(2)
C37 C32 C33 C34 -175.88(13)
C32 C33 C34 C35 2.5(2)
C32 C33 C34 C38 -178.31(15)
C33 C34 C35 C36 -2.6(2)
C38 C34 C35 C36 178.19(14)
C34 C35 C36 C31 -1.5(2)
C34 C35 C36 C39 174.29(13)
C32 C31 C36 C35 5.82(18)
C26 C31 C36 C35 179.01(11)
C32 C31 C36 C39 -169.92(12)
C26 C31 C36 C39 3.28(17)
C29 C30 C40 C45 -76.53(15)
C25 C30 C40 C45 106.34(14)
C29 C30 C40 C41 94.64(14)
C25 C30 C40 C41 -82.50(15)
C45 C40 C41 C42 -1.56(18)
C30 C40 C41 C42 -172.81(11)
C45 C40 C41 C46 175.32(12)
C30 C40 C41 C46 4.07(18)
C40 C41 C42 C43 1.6(2)
C46 C41 C42 C43 -175.29(13)
C41 C42 C43 C44 -0.6(2)
C41 C42 C43 C47 179.24(14)
C42 C43 C44 C45 -0.6(2)
C47 C43 C44 C45 179.59(15)
C43 C44 C45 C40 0.6(2)
C43 C44 C45 C48 179.75(14)
C41 C40 C45 C44 0.45(19)
C30 C40 C45 C44 171.53(12)
C41 C40 C45 C48 -178.61(13)
C30 C40 C45 C48 -7.53(19)
C54A C49A C50A C51A 0.0
C49A C50A C51A C52A 0.0
C50A C51A C52A C53A 0.0
C51A C52A C53A C54A 0.0
C52A C53A C54A C49A 0.0
C50A C49A C54A C53A 0.0
C54B C49B C50B C51B 0.0
C49B C50B C51B C52B 0.0
C50B C51B C52B C53B 0.0
C51B C52B C53B C54B 0.0
C52B C53B C54B C49B 0.0
C50B C49B C54B C53B 0.0
C54C C49C C50C C51C 0.0
C49C C50C C51C C52C 0.0
C50C C51C C52C C53C 0.0
C51C C52C C53C C54C 0.0
C52C C53C C54C C49C 0.0
C50C C49C C54C C53C 0.0
